data_4332869
loop_
_publ_author_name
'Lang, Jian-Ping'
'Xu, Qing-Feng'
'Zhang, Wen-Hua'
'Li, Hong-Xi'
'Ren, Zhi-Gang'
'Chen, Jin-Xiang'
'Zhang, Yong'

_publ_section_title
;
 Mo(W)/Cu/S Cluster-Based Supramolecular Arrays Assembled from Preformed
 Clusters [Et4N]4[WS4Cu4I6] and [(n-Bu)4N]2[MoOS3Cu3X3] (X = I, SCN) with
 Flexible Ditopic Ligands
;
_journal_issue 26
_journal_name_full 'Inorganic Chemistry'
_journal_page_first 10487
_journal_page_last 10496
_journal_paper_doi 10.1021/ic060974d
_journal_volume 45
_journal_year 2006
_chemical_formula_moiety 'C17 H12 Cu3 Mo N6 O S3, C3 H7 N O, C2 H3 N'
_chemical_formula_sum 'C22 H22 Cu3 Mo N8 O2 S3'
_chemical_formula_weight 813.22
_chemical_name_systematic
; 
 ? 
;
_space_group_IT_number 2
_symmetry_cell_setting triclinic
_symmetry_space_group_name_Hall '-P 1'
_symmetry_space_group_name_H-M 'P -1'
_atom_sites_solution_hydrogens geom
_atom_sites_solution_primary direct
_atom_sites_solution_secondary difmap
_audit_creation_method SHELXL-97
_cell_angle_alpha 95.68(3)
_cell_angle_beta 94.28(3)
_cell_angle_gamma 114.64(3)
_cell_formula_units_Z 2
_cell_length_a 9.2794(19)
_cell_length_b 11.063(2)
_cell_length_c 15.852(3)
_cell_measurement_reflns_used 5089
_cell_measurement_temperature 193(2)
_cell_measurement_theta_max 27.5
_cell_measurement_theta_min 3.1
_cell_volume 1459.8(6)
_computing_cell_refinement CrystalClear
_computing_data_collection CrystalClear
_computing_data_reduction CrystalStructure
_computing_structure_refinement 'SHELXL-97 (Sheldrick, 1997)'
_computing_structure_solution 'SHELXS-97 (Sheldrick, 1990)'
_diffrn_ambient_temperature 193(2)
_diffrn_measured_fraction_theta_full 0.983
_diffrn_measured_fraction_theta_max 0.983
_diffrn_measurement_device_type 'Rigaku Mercury'
_diffrn_measurement_method \w
_diffrn_radiation_monochromator graphite
_diffrn_radiation_source 'fine-focus sealed tube'
_diffrn_radiation_type MoK\a
_diffrn_radiation_wavelength 0.71073
_diffrn_reflns_av_R_equivalents 0.0487
_diffrn_reflns_av_sigmaI/netI 0.0628
_diffrn_reflns_limit_h_max 12
_diffrn_reflns_limit_h_min -11
_diffrn_reflns_limit_k_max 14
_diffrn_reflns_limit_k_min -14
_diffrn_reflns_limit_l_max 17
_diffrn_reflns_limit_l_min -20
_diffrn_reflns_number 16615
_diffrn_reflns_theta_full 27.48
_diffrn_reflns_theta_max 27.48
_diffrn_reflns_theta_min 3.07
_diffrn_standards_decay_% 0
_diffrn_standards_interval_count 0
_diffrn_standards_interval_time 0
_diffrn_standards_number 0
_exptl_absorpt_coefficient_mu 2.826
_exptl_absorpt_correction_T_max 0.7540
_exptl_absorpt_correction_T_min 0.6018
_exptl_absorpt_correction_type multi-scan
_exptl_absorpt_process_details 'Jacobson, R. (1998) Private communication.'
_exptl_crystal_colour red
_exptl_crystal_density_diffrn 1.850
_exptl_crystal_density_method 'not measured'
_exptl_crystal_description prism
_exptl_crystal_F_000 806
_exptl_crystal_size_max 0.20
_exptl_crystal_size_mid 0.15
_exptl_crystal_size_min 0.10
_refine_diff_density_max 1.195
_refine_diff_density_min -0.648
_refine_diff_density_rms 0.135
_refine_ls_extinction_method none
_refine_ls_goodness_of_fit_ref 1.159
_refine_ls_hydrogen_treatment constr
_refine_ls_matrix_type full
_refine_ls_number_parameters 339
_refine_ls_number_reflns 6574
_refine_ls_number_restraints 4
_refine_ls_restrained_S_all 1.162
_refine_ls_R_factor_all 0.0961
_refine_ls_R_factor_gt 0.0718
_refine_ls_shift/su_max 0.001
_refine_ls_shift/su_mean 0.000
_refine_ls_structure_factor_coef Fsqd
_refine_ls_weighting_details 'calc w=1/[\s^2^(Fo^2^)+(0.0403P)^2^+7.7090P] where P=(Fo^2^+2Fc^2^)/3'
_refine_ls_weighting_scheme calc
_refine_ls_wR_factor_gt 0.1315
_refine_ls_wR_factor_ref 0.1404
_reflns_number_gt 5383
_reflns_number_total 6574
_reflns_threshold_expression >2sigma(I)
_cod_data_source_file ic060974dsup4.cif
_cod_data_source_block tmp
_cod_original_sg_symbol_H-M P-1
_cod_database_code 4332869

loop_
_symmetry_equiv_pos_as_xyz
'x, y, z'
'-x, -y, -z'

loop_
_atom_site_label
_atom_site_type_symbol
_atom_site_fract_x
_atom_site_fract_y
_atom_site_fract_z
_atom_site_U_iso_or_equiv
_atom_site_adp_type
_atom_site_occupancy
_atom_site_symmetry_multiplicity
_atom_site_calc_flag
_atom_site_refinement_flags
Mo1 Mo 0.51500(6) 0.87424(5) 0.59005(3) 0.02013(14) Uani 1 1 d .
Cu1 Cu 0.38152(9) 0.82482(8) 0.73575(5) 0.0259(2) Uani 1 1 d .
Cu2 Cu 0.75665(10) 0.83624(8) 0.66384(5) 0.0259(2) Uani 1 1 d .
Cu3 Cu 0.65930(10) 1.12944(8) 0.65539(6) 0.0296(2) Uani 1 1 d .
S1 S 0.40081(19) 0.99344(16) 0.65995(11) 0.0255(4) Uani 1 1 d .
S2 S 0.4927(2) 0.70343(16) 0.66287(11) 0.0273(4) Uani 1 1 d .
S3 S 0.77871(18) 1.01071(16) 0.59311(11) 0.0255(4) Uani 1 1 d .
O1 O 0.4250(5) 0.8153(5) 0.4860(3) 0.0287(10) Uani 1 1 d .
O2 O 0.4097(14) 0.3789(14) -0.1571(7) 0.149(5) Uani 1 1 d D
N1 N 0.5209(7) 0.9044(6) 0.8556(4) 0.0296(13) Uani 1 1 d .
N2 N 0.1702(7) 0.7053(6) 0.7640(4) 0.0328(14) Uani 1 1 d .
N3 N 0.9088(7) 0.8932(6) 0.7738(4) 0.0308(13) Uani 1 1 d .
N4 N 0.8440(6) 0.7154(5) 0.5974(4) 0.0265(12) Uani 1 1 d .
N5 N 0.7706(7) 1.3049(6) 0.7169(4) 0.0350(14) Uani 1 1 d .
N6 N 0.9127(8) 1.5354(6) 0.7898(5) 0.0499(19) Uani 1 1 d .
N7 N 0.3106(9) 0.3379(8) -0.2947(6) 0.056(2) Uani 1 1 d .
N8 N 0.857(3) 0.650(3) 0.0569(16) 0.224(9) Uiso 1 1 d D
C1 C 0.5110(10) 0.8258(9) 0.9146(5) 0.049(2) Uani 1 1 d .
H1 H 0.4262 0.7379 0.9056 0.059 Uiso 1 1 calc R
C2 C 0.6163(10) 0.8642(9) 0.9883(5) 0.047(2) Uani 1 1 d .
H2 H 0.6023 0.8034 1.0286 0.056 Uiso 1 1 calc R
C3 C 0.7406(9) 0.9888(8) 1.0040(4) 0.0325(16) Uani 1 1 d .
C4 C 0.7517(11) 1.0731(8) 0.9434(5) 0.050(2) Uani 1 1 d .
H4 H 0.8345 1.1619 0.9518 0.060 Uiso 1 1 calc R
C5 C 0.6425(11) 1.0276(8) 0.8711(5) 0.049(2) Uani 1 1 d .
H5 H 0.6534 1.0865 0.8298 0.059 Uiso 1 1 calc R
C6 C 0.8618(8) 1.0318(7) 1.0810(4) 0.0304(15) Uani 1 1 d .
C7 C 0.8305(11) 0.9646(10) 1.1508(6) 0.062(3) Uani 1 1 d .
H7 H 0.7298 0.8907 1.1505 0.074 Uiso 1 1 calc R
C8 C 0.0512(8) 0.6207(7) 0.7736(4) 0.0285(15) Uani 1 1 d .
C9 C 0.8823(9) 0.8257(8) 0.8394(5) 0.0352(17) Uani 1 1 d .
H9 H 0.7826 0.7498 0.8368 0.042 Uiso 1 1 calc R
C10 C 0.9914(9) 0.8593(8) 0.9119(5) 0.0374(17) Uani 1 1 d .
H10 H 0.9649 0.8069 0.9572 0.045 Uiso 1 1 calc R
C11 C 1.0549(11) 0.9957(10) 0.7784(6) 0.060(3) Uani 1 1 d .
H11 H 1.0805 1.0430 0.7307 0.072 Uiso 1 1 calc R
C12 C 0.7673(10) 0.5807(7) 0.5910(5) 0.0398(18) Uani 1 1 d .
H12 H 0.6688 0.5433 0.6138 0.048 Uiso 1 1 calc R
C13 C 0.8224(9) 0.4944(7) 0.5535(5) 0.0371(18) Uani 1 1 d .
H13 H 0.7622 0.4001 0.5503 0.045 Uiso 1 1 calc R
C14 C 0.9683(8) 0.5457(6) 0.5199(4) 0.0231(13) Uani 1 1 d .
C15 C 1.0447(8) 0.6838(7) 0.5243(5) 0.0341(17) Uani 1 1 d .
H15 H 1.1419 0.7238 0.5005 0.041 Uiso 1 1 calc R
C16 C 0.9807(8) 0.7637(7) 0.5629(5) 0.0321(16) Uani 1 1 d .
H16 H 1.0367 0.8583 0.5652 0.039 Uiso 1 1 calc R
C17 C 0.8429(8) 1.4125(7) 0.7498(5) 0.0319(16) Uani 1 1 d .
C18 C 0.1757(14) 0.3623(13) -0.2815(10) 0.097(5) Uani 1 1 d .
H18A H 0.1732 0.3812 -0.2201 0.145 Uiso 1 1 calc R
H18B H 0.0783 0.2830 -0.3065 0.145 Uiso 1 1 calc R
H18C H 0.1820 0.4398 -0.3089 0.145 Uiso 1 1 calc R
C19 C 0.3270(15) 0.3002(11) -0.3819(7) 0.075(3) Uani 1 1 d .
H19A H 0.3476 0.3764 -0.4135 0.113 Uiso 1 1 calc R
H19B H 0.2282 0.2238 -0.4087 0.113 Uiso 1 1 calc R
H19C H 0.4163 0.2749 -0.3828 0.113 Uiso 1 1 calc R
C20 C 0.4201(15) 0.3521(15) -0.2326(9) 0.088(4) Uani 1 1 d .
H20 H 0.5120 0.3411 -0.2468 0.106 Uiso 1 1 calc R
C21 C 0.723(4) 0.436(4) -0.032(3) 0.48(4) Uiso 1 1 d D
H21A H 0.7673 0.3774 -0.0585 0.726 Uiso 1 1 calc R
H21B H 0.6695 0.4641 -0.0761 0.726 Uiso 1 1 calc R
H21C H 0.6449 0.3859 0.0052 0.726 Uiso 1 1 calc R
C22 C 0.850(4) 0.552(4) 0.019(4) 0.43(3) Uiso 1 1 d D

loop_
_atom_site_aniso_label
_atom_site_aniso_U_11
_atom_site_aniso_U_22
_atom_site_aniso_U_33
_atom_site_aniso_U_23
_atom_site_aniso_U_13
_atom_site_aniso_U_12
Mo1 0.0161(3) 0.0163(3) 0.0247(3) 0.0024(2) 0.0033(2) 0.0038(2)
Cu1 0.0219(4) 0.0227(4) 0.0278(4) 0.0030(3) 0.0054(3) 0.0043(3)
Cu2 0.0243(4) 0.0223(4) 0.0317(5) 0.0024(3) 0.0016(3) 0.0113(3)
Cu3 0.0227(4) 0.0167(4) 0.0444(5) 0.0022(4) 0.0053(4) 0.0039(3)
S1 0.0193(8) 0.0218(8) 0.0353(9) 0.0049(7) 0.0073(7) 0.0079(7)
S2 0.0277(9) 0.0196(8) 0.0350(9) 0.0074(7) 0.0098(7) 0.0087(7)
S3 0.0167(8) 0.0216(8) 0.0373(9) 0.0084(7) 0.0070(7) 0.0058(7)
O1 0.023(2) 0.030(3) 0.029(3) 0.008(2) 0.0045(19) 0.007(2)
O2 0.132(10) 0.202(13) 0.080(7) 0.008(8) 0.011(7) 0.042(9)
N1 0.025(3) 0.032(3) 0.027(3) 0.001(2) 0.004(2) 0.007(3)
N2 0.025(3) 0.027(3) 0.040(3) -0.001(3) 0.010(3) 0.004(3)
N3 0.027(3) 0.031(3) 0.030(3) 0.002(3) -0.002(2) 0.010(3)
N4 0.024(3) 0.021(3) 0.033(3) 0.004(2) 0.002(2) 0.009(2)
N5 0.025(3) 0.021(3) 0.052(4) -0.002(3) 0.004(3) 0.005(3)
N6 0.031(4) 0.026(3) 0.068(5) -0.012(3) 0.024(3) -0.010(3)
N7 0.044(4) 0.051(5) 0.085(6) 0.010(4) 0.016(4) 0.030(4)
C1 0.039(5) 0.043(5) 0.044(5) 0.006(4) -0.002(4) -0.001(4)
C2 0.038(4) 0.048(5) 0.032(4) 0.013(4) -0.006(3) -0.002(4)
C3 0.033(4) 0.042(4) 0.024(4) 0.000(3) 0.004(3) 0.019(3)
C4 0.061(6) 0.033(4) 0.043(5) 0.000(4) -0.016(4) 0.012(4)
C5 0.065(6) 0.028(4) 0.041(5) 0.003(3) -0.015(4) 0.009(4)
C6 0.029(4) 0.037(4) 0.026(4) 0.000(3) -0.001(3) 0.018(3)
C7 0.048(5) 0.058(6) 0.047(5) 0.015(5) -0.014(4) -0.008(5)
C8 0.027(4) 0.025(3) 0.029(4) -0.003(3) 0.007(3) 0.008(3)
C9 0.031(4) 0.039(4) 0.034(4) 0.002(3) 0.002(3) 0.013(3)
C10 0.034(4) 0.040(4) 0.031(4) 0.004(3) -0.002(3) 0.011(3)
C11 0.052(6) 0.061(6) 0.041(5) 0.013(4) -0.008(4) 0.001(5)
C12 0.043(5) 0.023(4) 0.049(5) 0.005(3) 0.023(4) 0.007(3)
C13 0.036(4) 0.017(3) 0.055(5) 0.007(3) 0.022(4) 0.006(3)
C14 0.023(3) 0.022(3) 0.023(3) 0.002(3) 0.004(2) 0.008(3)
C15 0.016(3) 0.024(3) 0.060(5) 0.001(3) 0.011(3) 0.007(3)
C16 0.021(3) 0.018(3) 0.055(5) 0.003(3) 0.008(3) 0.006(3)
C17 0.017(3) 0.028(4) 0.047(4) 0.002(3) 0.008(3) 0.006(3)
C18 0.059(7) 0.085(9) 0.172(14) 0.029(9) 0.044(8) 0.049(7)
C19 0.097(9) 0.063(7) 0.078(8) 0.010(6) 0.015(7) 0.044(7)
C20 0.067(8) 0.132(12) 0.075(8) 0.020(8) 0.021(6) 0.050(8)

loop_
_atom_type_symbol
_atom_type_description
_atom_type_scat_dispersion_real
_atom_type_scat_dispersion_imag
_atom_type_scat_source
C C 0.0033 0.0016 'International Tables Vol C Tables 4.2.6.8 and 6.1.1.4'
H H 0.0000 0.0000 'International Tables Vol C Tables 4.2.6.8 and 6.1.1.4'
N N 0.0061 0.0033 'International Tables Vol C Tables 4.2.6.8 and 6.1.1.4'
O O 0.0106 0.0060 'International Tables Vol C Tables 4.2.6.8 and 6.1.1.4'
S S 0.1246 0.1234 'International Tables Vol C Tables 4.2.6.8 and 6.1.1.4'
Cu Cu 0.3201 1.2651 'International Tables Vol C Tables 4.2.6.8 and 6.1.1.4'
Mo Mo -1.6832 0.6857 'International Tables Vol C Tables 4.2.6.8 and 6.1.1.4'

loop_
_geom_angle_atom_site_label_1
_geom_angle_atom_site_label_2
_geom_angle_atom_site_label_3
_geom_angle
_geom_angle_site_symmetry_1
_geom_angle_site_symmetry_3
O1 Mo1 S2 111.13(16) . .
O1 Mo1 S1 111.07(16) . .
S2 Mo1 S1 107.64(7) . .
O1 Mo1 S3 110.39(16) . .
S2 Mo1 S3 108.41(7) . .
S1 Mo1 S3 108.07(7) . .
O1 Mo1 Cu3 124.48(16) . .
S2 Mo1 Cu3 124.39(6) . .
S1 Mo1 Cu3 54.13(5) . .
S3 Mo1 Cu3 54.02(5) . .
O1 Mo1 Cu2 126.27(16) . .
S2 Mo1 Cu2 54.24(5) . .
S1 Mo1 Cu2 122.66(6) . .
S3 Mo1 Cu2 54.18(5) . .
Cu3 Mo1 Cu2 89.60(4) . .
O1 Mo1 Cu1 128.49(15) . .
S2 Mo1 Cu1 54.09(5) . .
S1 Mo1 Cu1 53.56(5) . .
S3 Mo1 Cu1 121.12(6) . .
Cu3 Mo1 Cu1 88.15(4) . .
Cu2 Mo1 Cu1 87.37(4) . .
N2 Cu1 N1 103.6(2) . .
N2 Cu1 S1 118.81(19) . .
N1 Cu1 S1 110.08(17) . .
N2 Cu1 S2 110.65(18) . .
N1 Cu1 S2 106.68(17) . .
S1 Cu1 S2 106.48(7) . .
N2 Cu1 Mo1 135.06(18) . .
N1 Cu1 Mo1 120.88(16) . .
S1 Cu1 Mo1 53.46(5) . .
S2 Cu1 Mo1 53.03(5) . .
N3 Cu2 N4 99.0(2) . .
N3 Cu2 S2 120.45(18) . .
N4 Cu2 S2 105.02(16) . .
N3 Cu2 S3 113.19(18) . .
N4 Cu2 S3 110.30(16) . .
S2 Cu2 S3 107.96(7) . .
N3 Cu2 Mo1 141.00(17) . .
N4 Cu2 Mo1 119.99(16) . .
S2 Cu2 Mo1 53.79(5) . .
S3 Cu2 Mo1 54.18(5) . .
N5 Cu3 S3 124.10(19) . .
N5 Cu3 S1 124.90(19) . .
S3 Cu3 S1 109.55(7) . .
N5 Cu3 Mo1 171.8(2) . .
S3 Cu3 Mo1 54.88(5) . .
S1 Cu3 Mo1 54.76(5) . .
Cu3 S1 Mo1 71.11(6) . .
Cu3 S1 Cu1 110.08(8) . .
Mo1 S1 Cu1 72.98(6) . .
Mo1 S2 Cu2 71.97(6) . .
Mo1 S2 Cu1 72.88(6) . .
Cu2 S2 Cu1 108.61(8) . .
Cu3 S3 Mo1 71.09(6) . .
Cu3 S3 Cu2 111.02(8) . .
Mo1 S3 Cu2 71.64(6) . .
C1 N1 C5 116.0(7) . .
C1 N1 Cu1 120.3(5) . .
C5 N1 Cu1 122.6(5) . .
C8 N2 Cu1 169.6(6) . .
C9 N3 C11 116.1(6) . .
C9 N3 Cu2 123.8(5) . .
C11 N3 Cu2 119.6(5) . .
C16 N4 C12 116.1(6) . .
C16 N4 Cu2 123.5(4) . .
C12 N4 Cu2 120.3(5) . .
C17 N5 Cu3 175.8(7) . .
C8 N6 C17 121.8(7) 1_665 .
C20 N7 C18 123.1(11) . .
C20 N7 C19 120.3(9) . .
C18 N7 C19 116.6(10) . .
N1 C1 C2 123.6(8) . .
N1 C1 H1 118.2 . .
C2 C1 H1 118.2 . .
C3 C2 C1 120.5(8) . .
C3 C2 H2 119.7 . .
C1 C2 H2 119.7 . .
C2 C3 C4 116.6(7) . .
C2 C3 C6 122.2(7) . .
C4 C3 C6 121.2(7) . .
C5 C4 C3 119.6(8) . .
C5 C4 H4 120.2 . .
C3 C4 H4 120.2 . .
N1 C5 C4 123.6(8) . .
N1 C5 H5 118.2 . .
C4 C5 H5 118.2 . .
C7 C6 C10 116.0(7) . 2_777
C7 C6 C3 120.7(7) . .
C10 C6 C3 123.3(7) 2_777 .
C6 C7 C11 120.3(8) . 2_777
C6 C7 H7 119.9 . .
C11 C7 H7 119.9 2_777 .
N2 C8 N6 173.2(7) . 1_445
N3 C9 C10 123.7(7) . .
N3 C9 H9 118.2 . .
C10 C9 H9 118.2 . .
C6 C10 C9 120.7(7) 2_777 .
C6 C10 H10 119.7 2_777 .
C9 C10 H10 119.7 . .
N3 C11 C7 123.2(8) . 2_777
N3 C11 H11 118.4 . .
C7 C11 H11 118.4 2_777 .
N4 C12 C13 124.0(7) . .
N4 C12 H12 118.0 . .
C13 C12 H12 118.0 . .
C12 C13 C14 119.7(6) . .
C12 C13 H13 120.2 . .
C14 C13 H13 120.2 . .
C15 C14 C13 116.3(6) . .
C15 C14 C14 123.0(7) . 2_766
C13 C14 C14 120.7(7) . 2_766
C16 C15 C14 120.4(6) . .
C16 C15 H15 119.8 . .
C14 C15 H15 119.8 . .
N4 C16 C15 123.6(6) . .
N4 C16 H16 118.2 . .
C15 C16 H16 118.2 . .
N5 C17 N6 174.4(8) . .
N7 C18 H18A 109.5 . .
N7 C18 H18B 109.5 . .
H18A C18 H18B 109.5 . .
N7 C18 H18C 109.5 . .
H18A C18 H18C 109.5 . .
H18B C18 H18C 109.5 . .
N7 C19 H19A 109.5 . .
N7 C19 H19B 109.5 . .
H19A C19 H19B 109.5 . .
N7 C19 H19C 109.5 . .
H19A C19 H19C 109.5 . .
H19B C19 H19C 109.5 . .
O2 C20 N7 123.2(12) . .
O2 C20 H20 118.4 . .
N7 C20 H20 118.4 . .
C22 C21 H21A 109.5 . .
C22 C21 H21B 109.5 . .
H21A C21 H21B 109.5 . .
C22 C21 H21C 109.5 . .
H21A C21 H21C 109.5 . .
H21B C21 H21C 109.5 . .
N8 C22 C21 134(3) . .

loop_
_geom_bond_atom_site_label_1
_geom_bond_atom_site_label_2
_geom_bond_distance
_geom_bond_site_symmetry_2
Mo1 O1 1.724(5) .
Mo1 S2 2.2555(18) .
Mo1 S1 2.2672(18) .
Mo1 S3 2.2710(18) .
Mo1 Cu3 2.6265(14) .
Mo1 Cu2 2.6582(12) .
Mo1 Cu1 2.6981(12) .
Cu1 N2 1.970(6) .
Cu1 N1 2.100(6) .
Cu1 S1 2.2701(19) .
Cu1 S2 2.2867(19) .
Cu2 N3 2.025(6) .
Cu2 N4 2.075(6) .
Cu2 S2 2.269(2) .
Cu2 S3 2.2711(19) .
Cu3 N5 1.894(6) .
Cu3 S3 2.2467(19) .
Cu3 S1 2.250(2) .
O2 C20 1.225(14) .
N1 C1 1.322(10) .
N1 C5 1.342(10) .
N2 C8 1.145(8) .
N3 C9 1.319(9) .
N3 C11 1.347(10) .
N4 C16 1.338(9) .
N4 C12 1.347(9) .
N5 C17 1.140(9) .
N6 C8 1.301(9) 1_665
N6 C17 1.305(9) .
N7 C20 1.309(14) .
N7 C18 1.412(12) .
N7 C19 1.442(13) .
N8 C22 1.16(6) .
C1 C2 1.372(11) .
C1 H1 0.9500 .
C2 C3 1.363(11) .
C2 H2 0.9500 .
C3 C4 1.384(11) .
C3 C6 1.487(9) .
C4 C5 1.371(11) .
C4 H4 0.9500 .
C5 H5 0.9500 .
C6 C7 1.376(11) .
C6 C10 1.379(10) 2_777
C7 C11 1.386(11) 2_777
C7 H7 0.9500 .
C8 N6 1.301(9) 1_445
C9 C10 1.382(10) .
C9 H9 0.9500 .
C10 C6 1.379(10) 2_777
C10 H10 0.9500 .
C11 C7 1.386(11) 2_777
C11 H11 0.9500 .
C12 C13 1.365(10) .
C12 H12 0.9500 .
C13 C14 1.402(9) .
C13 H13 0.9500 .
C14 C15 1.382(9) .
C14 C14 1.481(12) 2_766
C15 C16 1.376(9) .
C15 H15 0.9500 .
C16 H16 0.9500 .
C18 H18A 0.9800 .
C18 H18B 0.9800 .
C18 H18C 0.9800 .
C19 H19A 0.9800 .
C19 H19B 0.9800 .
C19 H19C 0.9800 .
C20 H20 0.9500 .
C21 C22 1.44(7) .
C21 H21A 0.9800 .
C21 H21B 0.9800 .
C21 H21C 0.9800 .
